data_1527967
loop_
_publ_author_name
'Radhakrishna, P.'
'Fujii, H.'
'Schweiss, P.'
'Brown, P.J.'
'Reichardt, W.'
'Doniach, S.'

_publ_section_title
;
 Magnetic and neutron diffraction studies on (Co1-x Mnx)2 P
;
_journal_name_full 'Journal of Physics: Condensed Matter'
_journal_page_first 3359
_journal_page_last 3368
_journal_volume 2
_journal_year 1990
_chemical_formula_sum 'Co Mn P'
_space_group_IT_number 62
_symmetry_space_group_name_Hall '-P 2ac 2n'
_symmetry_space_group_name_H-M 'P n m a'
_cell_angle_alpha 90
_cell_angle_beta 90
_cell_angle_gamma 90
_cell_formula_units_Z 4
_cell_length_a 5.9371
_cell_length_b 3.4997
_cell_length_c 6.7158
_cell_volume 139.541
_citation_journal_id_ASTM JCOMEL
_cod_data_source_file Radhakrishna_JCOMEL_1990_355.cif
_cod_data_source_block Co1Mn1P1
_cod_original_cell_volume 139.5414
_cod_original_formula_sum 'Co1 Mn1 P1'
_cod_database_code 1527967

loop_
_symmetry_equiv_pos_as_xyz
x,y,z
-x+1/2,-y,z+1/2
x+1/2,-y+1/2,-z+1/2
-x,y+1/2,-z
-x,-y,-z
x-1/2,y,-z-1/2
-x-1/2,y-1/2,z-1/2
x,-y-1/2,z

loop_
_atom_site_label
_atom_site_type_symbol
_atom_site_fract_x
_atom_site_fract_y
_atom_site_fract_z
_atom_site_occupancy
_atom_site_U_iso_or_equiv
P1 P 0.2326 0.25 0.1259 1 0.0
Mn1 Mn 0.9721 0.25 0.6688 1 0.0
Co1 Co 0.8575 0.25 0.0643 1 0.0
